data_7027204
loop_
_publ_author_name
'Zucchi, Ga\"el'
'Scopelliti, Rosario'
'Pittet, Pierre-Andr\'e'
'B\"unzli, Jean-Claude G.'
'Rogers, Robin D.'

_publ_section_title
;
 Structural and photophysical behaviour of lanthanide complexes with a
 tetraazacyclododecane featuring carbamoyl pendant arms&#x200A;&#x2020;
;
_journal_issue 6
_journal_name_full 'Journal of the Chemical Society, Dalton Transactions'
_journal_page_first 931
_journal_paper_doi 10.1039/a809459d
_journal_year 1999
_chemical_formula_structural JCB2
_chemical_formula_sum 'C44 H56 N8 O4'
_chemical_formula_weight 760.97
_chemical_name_systematic
; 
? 
;
_space_group_IT_number 14
_symmetry_cell_setting monoclinic
_symmetry_space_group_name_Hall '-P 2ybc'
_symmetry_space_group_name_H-M 'P 1 21/c 1'
_atom_sites_solution_hydrogens geom
_atom_sites_solution_primary direct
_atom_sites_solution_secondary difmap
_audit_creation_method SHELXL
_cell_angle_alpha 90.00
_cell_angle_beta 97.117(3)
_cell_angle_gamma 90.00
_cell_formula_units_Z 2
_cell_length_a 13.0360(11)
_cell_length_b 16.1964(14)
_cell_length_c 9.7490(9)
_cell_measurement_reflns_used 1610
_cell_measurement_temperature 173(2)
_cell_volume 2042.5(3)
_computing_cell_refinement 'Siemens XSCANS'
_computing_data_collection 'Siemens XSCANS'
_computing_data_reduction 'Siemens SHELXTL'
_computing_molecular_graphics 'Siemens SHELXTL'
_computing_publication_material 'Siemens SHELXTL'
_computing_structure_refinement 'SHELXL-93 (Sheldrick, 1993)'
_computing_structure_solution 'SHELXS-86 (Sheldrick, 1990)'
_diffrn_ambient_temperature 173(2)
_diffrn_measurement_device 'Siemens P4'
_diffrn_measurement_method '\w scans'
_diffrn_radiation_monochromator graphite
_diffrn_radiation_source 'fine-focus sealed tube'
_diffrn_radiation_type MoK\a
_diffrn_radiation_wavelength 0.71073
_diffrn_reflns_av_R_equivalents 0.1091
_diffrn_reflns_av_sigmaI/netI 0.1449
_diffrn_reflns_limit_h_max 15
_diffrn_reflns_limit_h_min -13
_diffrn_reflns_limit_k_max 19
_diffrn_reflns_limit_k_min -18
_diffrn_reflns_limit_l_max 11
_diffrn_reflns_limit_l_min -7
_diffrn_reflns_number 10230
_diffrn_reflns_theta_max 24.68
_diffrn_reflns_theta_min 1.57
_exptl_absorpt_coefficient_mu 0.081
_exptl_absorpt_correction_T_max 0.97
_exptl_absorpt_correction_T_min 0.82
_exptl_absorpt_correction_type SADABS
_exptl_crystal_colour colorless
_exptl_crystal_density_diffrn 1.237
_exptl_crystal_description plate
_exptl_crystal_F_000 816
_exptl_crystal_size_max 0.06
_exptl_crystal_size_mid 0.18
_exptl_crystal_size_min 0.22
_refine_diff_density_max 0.213
_refine_diff_density_min -0.208
_refine_diff_density_rms 0.052
_refine_ls_extinction_coef 0.0134(16)
_refine_ls_extinction_expression Fc^*^=kFc[1+0.001xFc^2^\l^3^/sin(2\q)]^-1/4^
_refine_ls_extinction_method SHELXL
_refine_ls_goodness_of_fit_all 1.027
_refine_ls_goodness_of_fit_obs 1.183
_refine_ls_matrix_type full
_refine_ls_number_parameters 254
_refine_ls_number_reflns 2902
_refine_ls_number_restraints 0
_refine_ls_restrained_S_all 1.185
_refine_ls_restrained_S_obs 1.183
_refine_ls_R_factor_all 0.1815
_refine_ls_R_factor_obs 0.0733
_refine_ls_shift/esd_max 0.001
_refine_ls_shift/esd_mean 0.000
_refine_ls_structure_factor_coef Fsqd
_refine_ls_weighting_scheme '0.0548, 0.0000'
_refine_ls_wR_factor_all 0.1732
_refine_ls_wR_factor_obs 0.1174
_reflns_number_observed 1716
_reflns_number_total 3461
_reflns_observed_criterion >2sigma(I)
_cod_data_source_file 809459dsup1.cif
_cod_data_source_block jcb2
_cod_depositor_comments
;
The following automatic conversions were performed:

'_symmetry_cell_setting' value 'Monoclinic' changed to 'monoclinic'
according to /home/saulius/struct/CIF-dictionaries/cif_core.dic
dictionary named 'cif_core.dic' version 2.4.2 from 2011-04-26.

Automatic conversion script
Id: cif_fix_values 1891 2012-01-12 08:04:46Z andrius 
;
_cod_original_sg_symbol_H-M P2(1)/c
_cod_database_code 7027204

loop_
_symmetry_equiv_pos_as_xyz
'x, y, z'
'-x, y+1/2, -z+1/2'
'-x, -y, -z'
'x, -y-1/2, z-1/2'

loop_
_atom_site_aniso_label
_atom_site_aniso_U_11
_atom_site_aniso_U_22
_atom_site_aniso_U_33
_atom_site_aniso_U_23
_atom_site_aniso_U_13
_atom_site_aniso_U_12
O1 0.053(2) 0.051(2) 0.019(2) -0.0038(14) 0.0125(15) -0.0123(14)
O2 0.053(2) 0.042(2) 0.032(2) -0.0107(14) 0.016(2) -0.0060(14)
N1 0.030(2) 0.020(2) 0.021(2) 0.0008(15) 0.000(2) -0.0003(14)
N2 0.040(2) 0.021(2) 0.017(2) -0.0005(14) 0.002(2) -0.0005(14)
N3 0.035(2) 0.039(2) 0.016(2) -0.002(2) 0.003(2) -0.008(2)
N4 0.034(2) 0.032(2) 0.027(2) 0.000(2) 0.009(2) 0.004(2)
C1 0.033(2) 0.021(2) 0.029(2) 0.001(2) 0.000(2) 0.000(2)
C2 0.036(3) 0.024(2) 0.030(3) 0.003(2) -0.005(2) -0.006(2)
C3 0.035(2) 0.023(2) 0.027(2) 0.005(2) -0.001(2) 0.005(2)
C4 0.040(3) 0.024(2) 0.022(2) 0.004(2) 0.000(2) -0.002(2)
C5 0.034(2) 0.023(2) 0.018(2) 0.001(2) 0.005(2) -0.002(2)
C6 0.040(3) 0.017(2) 0.025(3) 0.001(2) 0.005(2) 0.000(2)
C7 0.030(3) 0.041(3) 0.037(3) 0.000(2) -0.001(2) -0.003(2)
C8 0.022(2) 0.034(2) 0.028(3) -0.005(2) -0.001(2) -0.007(2)
C9 0.032(3) 0.039(3) 0.041(3) -0.001(2) 0.008(2) 0.002(2)
C10 0.041(3) 0.041(3) 0.044(3) 0.002(2) 0.008(2) -0.007(2)
C11 0.041(3) 0.032(2) 0.043(3) 0.001(2) 0.002(2) -0.006(2)
C12 0.039(3) 0.038(3) 0.044(3) -0.008(2) 0.002(2) 0.001(2)
C13 0.035(3) 0.038(3) 0.028(3) -0.003(2) 0.009(2) -0.007(2)
C14 0.042(3) 0.029(2) 0.021(2) 0.001(2) -0.001(2) -0.004(2)
C15 0.037(3) 0.029(2) 0.027(3) -0.001(2) 0.006(2) -0.013(2)
C16 0.033(3) 0.033(2) 0.039(3) 0.001(2) 0.010(2) -0.001(2)
C17 0.032(3) 0.026(2) 0.033(3) -0.002(2) 0.013(2) 0.000(2)
C18 0.042(3) 0.028(2) 0.044(3) -0.009(2) 0.011(3) 0.003(2)
C19 0.046(3) 0.043(3) 0.067(4) -0.007(3) -0.003(3) 0.010(2)
C20 0.042(3) 0.055(3) 0.076(4) -0.034(3) -0.001(3) 0.001(3)
C21 0.059(4) 0.054(3) 0.066(4) -0.014(3) 0.027(3) -0.024(3)
C22 0.048(3) 0.049(3) 0.043(3) 0.000(2) 0.006(3) -0.014(2)

loop_
_atom_site_label
_atom_site_type_symbol
_atom_site_fract_x
_atom_site_fract_y
_atom_site_fract_z
_atom_site_U_iso_or_equiv
_atom_site_thermal_displace_type
_atom_site_occupancy
_atom_site_calc_flag
_atom_site_refinement_flags
O1 O 0.2756(2) -0.2383(2) 0.6513(3) 0.0404(8) Uani 1 d .
O2 O 0.5954(2) -0.1485(2) 0.0992(3) 0.0413(8) Uani 1 d .
N1 N 0.4328(2) -0.1339(2) 0.5344(3) 0.0239(8) Uani 1 d .
N2 N 0.4472(2) -0.0116(2) 0.2988(3) 0.0260(8) Uani 1 d .
N3 N 0.2278(2) -0.2769(2) 0.4297(3) 0.0297(8) Uani 1 d .
H3A H 0.2450(2) -0.2774(2) 0.3292(3) 0.036 Uiso 1 d R
N4 N 0.5839(2) -0.1407(2) 0.3300(3) 0.0308(8) Uani 1 d .
H4A H 0.5413(2) -0.1178(2) 0.4042(3) 0.037 Uiso 1 d R
C1 C 0.3565(3) -0.0700(2) 0.4857(4) 0.0279(10) Uani 1 d .
H1A H 0.3745(3) -0.0180(2) 0.5364(4) 0.033 Uiso 1 calc R
H1B H 0.2873(3) -0.0875(2) 0.5064(4) 0.033 Uiso 1 calc R
C2 C 0.3526(3) -0.0543(2) 0.3308(4) 0.0306(10) Uani 1 d .
H2A H 0.3455(3) -0.1076(2) 0.2808(4) 0.037 Uiso 1 calc R
H2B H 0.2914(3) -0.0201(2) 0.2987(4) 0.037 Uiso 1 calc R
C3 C 0.4314(3) 0.0783(2) 0.2879(4) 0.0290(10) Uani 1 d .
H3B H 0.3828(3) 0.0950(2) 0.3532(4) 0.035 Uiso 1 calc R
H3C H 0.3985(3) 0.0914(2) 0.1934(4) 0.035 Uiso 1 calc R
C4 C 0.5296(3) 0.1294(2) 0.3178(4) 0.0289(10) Uani 1 d .
H4B H 0.5841(3) 0.1049(2) 0.2683(4) 0.035 Uiso 1 calc R
H4C H 0.5161(3) 0.1860(2) 0.2817(4) 0.035 Uiso 1 calc R
C5 C 0.3974(3) -0.2159(2) 0.4889(4) 0.0250(9) Uani 1 d .
H5A H 0.4509(3) -0.2563(2) 0.5254(4) 0.030 Uiso 1 calc R
H5B H 0.3924(3) -0.2177(2) 0.3868(4) 0.030 Uiso 1 calc R
C6 C 0.2942(3) -0.2441(2) 0.5309(4) 0.0270(10) Uani 1 d .
C7 C 0.1311(3) -0.3133(2) 0.4577(4) 0.0364(11) Uani 1 d .
H7A H 0.0825(3) -0.3133(2) 0.3712(4) 0.044 Uiso 1 calc R
H7B H 0.1008(3) -0.2781(2) 0.5254(4) 0.044 Uiso 1 calc R
C8 C 0.1403(3) -0.4003(2) 0.5131(4) 0.0284(10) Uani 1 d .
C9 C 0.0847(3) -0.4255(2) 0.6174(4) 0.0367(11) Uani 1 d .
H9A H 0.0429(3) -0.3868(2) 0.6582(4) 0.044 Uiso 1 calc R
C10 C 0.0892(3) -0.5066(3) 0.6631(5) 0.0415(12) Uani 1 d .
H10A H 0.0500(3) -0.5229(3) 0.7345(5) 0.050 Uiso 1 calc R
C11 C 0.1497(3) -0.5637(2) 0.6065(5) 0.0388(11) Uani 1 d .
H11A H 0.1524(3) -0.6192(2) 0.6379(5) 0.047 Uiso 1 calc R
C12 C 0.2064(3) -0.5391(3) 0.5037(4) 0.0407(11) Uani 1 d .
H12A H 0.2492(3) -0.5779(3) 0.4649(4) 0.049 Uiso 1 calc R
C13 C 0.2017(3) -0.4584(2) 0.4560(4) 0.0333(10) Uani 1 d .
H13A H 0.2406(3) -0.4425(2) 0.3841(4) 0.040 Uiso 1 calc R
C14 C 0.4863(3) -0.0439(2) 0.1755(4) 0.0311(10) Uani 1 d .
H14A H 0.5222(3) 0.0013(2) 0.1327(4) 0.037 Uiso 1 calc R
H14B H 0.4265(3) -0.0606(2) 0.1086(4) 0.037 Uiso 1 calc R
C15 C 0.5594(3) -0.1165(2) 0.1981(4) 0.0312(10) Uani 1 d .
C16 C 0.6544(3) -0.2097(2) 0.3688(4) 0.0345(11) Uani 1 d .
H16A H 0.6618(3) -0.2429(2) 0.2853(4) 0.041 Uiso 1 calc R
H16B H 0.6236(3) -0.2456(2) 0.4349(4) 0.041 Uiso 1 calc R
C17 C 0.7594(3) -0.1830(2) 0.4327(4) 0.0296(10) Uani 1 d .
C18 C 0.8081(3) -0.2248(2) 0.5470(4) 0.0376(11) Uani 1 d .
H18A H 0.7724(3) -0.2679(2) 0.5870(4) 0.045 Uiso 1 calc R
C19 C 0.9073(4) -0.2049(3) 0.6037(5) 0.0530(14) Uani 1 d .
H19A H 0.9389(4) -0.2346(3) 0.6818(5) 0.064 Uiso 1 calc R
C20 C 0.9607(4) -0.1428(3) 0.5487(6) 0.0582(15) Uani 1 d .
H20A H 1.0292(4) -0.1295(3) 0.5873(6) 0.070 Uiso 1 calc R
C21 C 0.9131(4) -0.1000(3) 0.4363(6) 0.0582(15) Uani 1 d .
H21A H 0.9490(4) -0.0565(3) 0.3976(6) 0.070 Uiso 1 calc R
C22 C 0.8132(3) -0.1197(3) 0.3788(5) 0.0468(12) Uani 1 d .
H22A H 0.7816(3) -0.0893(3) 0.3015(5) 0.056 Uiso 1 calc R

loop_
_atom_type_symbol
_atom_type_description
_atom_type_scat_dispersion_real
_atom_type_scat_dispersion_imag
_atom_type_scat_source
C C 0.0033 0.0016 'International Tables Vol C Tables 4.2.6.8 and 6.1.1.4'
H H 0.0000 0.0000 'International Tables Vol C Tables 4.2.6.8 and 6.1.1.4'
N N 0.0061 0.0033 'International Tables Vol C Tables 4.2.6.8 and 6.1.1.4'
O O 0.0106 0.0060 'International Tables Vol C Tables 4.2.6.8 and 6.1.1.4'

loop_
_geom_angle_atom_site_label_1
_geom_angle_atom_site_label_2
_geom_angle_atom_site_label_3
_geom_angle
_geom_angle_site_symmetry_1
_geom_angle_site_symmetry_3
C5 N1 C4 113.5(3) . 3_656
C5 N1 C1 111.5(3) . .
C4 N1 C1 114.3(3) 3_656 .
C14 N2 C3 110.8(3) . .
C14 N2 C2 113.0(3) . .
C3 N2 C2 111.4(3) . .
C6 N3 C7 121.4(3) . .
C15 N4 C16 122.4(3) . .
N1 C1 C2 111.9(3) . .
N2 C2 C1 111.1(3) . .
N2 C3 C4 114.6(3) . .
N1 C4 C3 112.7(3) 3_656 .
N1 C5 C6 116.7(3) . .
O1 C6 N3 123.2(3) . .
O1 C6 C5 121.2(4) . .
N3 C6 C5 115.6(3) . .
N3 C7 C8 114.5(3) . .
C9 C8 C13 118.3(4) . .
C9 C8 C7 120.9(3) . .
C13 C8 C7 120.7(4) . .
C8 C9 C10 120.8(4) . .
C11 C10 C9 120.7(4) . .
C12 C11 C10 119.0(4) . .
C11 C12 C13 120.8(4) . .
C12 C13 C8 120.4(4) . .
N2 C14 C15 115.9(3) . .
O2 C15 N4 123.7(4) . .
O2 C15 C14 120.4(4) . .
N4 C15 C14 115.9(4) . .
N4 C16 C17 113.5(3) . .
C22 C17 C18 117.6(4) . .
C22 C17 C16 122.5(4) . .
C18 C17 C16 119.8(4) . .
C19 C18 C17 121.4(4) . .
C20 C19 C18 120.7(5) . .
C19 C20 C21 118.7(5) . .
C20 C21 C22 120.9(5) . .
C17 C22 C21 120.7(4) . .

loop_
_geom_bond_atom_site_label_1
_geom_bond_atom_site_label_2
_geom_bond_distance
_geom_bond_site_symmetry_2
O1 C6 1.232(4) .
O2 C15 1.237(4) .
N1 C5 1.457(4) .
N1 C4 1.466(4) 3_656
N1 C1 1.473(4) .
N2 C14 1.459(4) .
N2 C3 1.474(4) .
N2 C2 1.480(4) .
N3 C6 1.339(4) .
N3 C7 1.448(4) .
N4 C15 1.344(5) .
N4 C16 1.467(4) .
C1 C2 1.526(5) .
C3 C4 1.522(5) .
C4 N1 1.466(4) 3_656
C5 C6 1.524(5) .
C7 C8 1.508(5) .
C8 C9 1.381(5) .
C8 C13 1.395(5) .
C9 C10 1.385(5) .
C10 C11 1.375(5) .
C11 C12 1.375(5) .
C12 C13 1.387(5) .
C14 C15 1.512(5) .
C16 C17 1.496(5) .
C17 C22 1.382(5) .
C17 C18 1.388(5) .
C18 C19 1.380(5) .
C19 C20 1.369(6) .
C20 C21 1.377(6) .
C21 C22 1.389(6) .

loop_
_geom_torsion_atom_site_label_1
_geom_torsion_atom_site_label_2
_geom_torsion_atom_site_label_3
_geom_torsion_atom_site_label_4
_geom_torsion
_geom_torsion_site_symmetry_2
_geom_torsion_site_symmetry_3
_geom_torsion_site_symmetry_4
N1 C1 C2 C3 -107.5(3) . . .
C1 C2 C3 C4 56.0(5) . . .
C2 C3 C4 N1 -51.3(6) . . 3_656
C3 C4 N1 C1 92.6(4) . 3_656 3_656
C4 N1 C1 C2 -156.8(3) 3_656 3_656 3_656
